data_9017279
loop_
_publ_author_name
'Xu, H.'
'Guo, X.'
'Bai, J.'

_publ_section_title
;
 Thermal behavior of polyhalite: a high-temperature synchrotron XRD study
 Note: T = 648 K
;
_journal_name_full 'Physics and Chemistry of Minerals'
_journal_page_first 125
_journal_page_last 135
_journal_volume 44
_journal_year 2017
_chemical_compound_source 'Salado formation at the WIPP site, Carlsbad, New Mexico, USA'
_chemical_formula_sum 'Ca O4 S'
_chemical_name_mineral Anhydrite
_space_group_IT_number 63
_space_group_name_Hall '-B 2b 2'
_space_group_name_H-M_alt 'B m m b'
_symmetry_space_group_name_H-M 'B m m b'
_cell_angle_alpha 90
_cell_angle_beta 90
_cell_angle_gamma 90
_cell_length_a 7.03276
_cell_length_b 7.02381
_cell_length_c 6.32712
_cell_formula_units_Z 4
_cell_volume 312.539
_database_code_amcsd 0020860
_diffrn_ambient_temperature 648
_exptl_crystal_density_diffrn 2.893
_cod_data_source_file inputs/fixed/downloads/10/10498.cif
_cod_data_source_block 10498
_cod_original_formula_sum 'Ca S O4'
_cod_database_code 9017279

loop_
_space_group_symop_operation_xyz
x,y,z
1/2+x,y,1/2+z
x,1/2+y,-z
1/2+x,1/2+y,1/2-z
-x,1/2-y,z
1/2-x,1/2-y,1/2+z
-x,y,z
1/2-x,y,1/2+z
x,-y,-z
1/2+x,-y,1/2-z
x,1/2-y,z
1/2+x,1/2-y,1/2+z
-x,1/2+y,-z
1/2-x,1/2+y,1/2-z
-x,-y,-z
1/2-x,-y,1/2-z

loop_
_atom_site_label
_atom_site_fract_x
_atom_site_fract_y
_atom_site_fract_z
_atom_site_U_iso_or_equiv
Ca 0.00000 0.25000 0.34340 0.01320
S 0.00000 0.75000 0.15810 0.01700
O1 0.17250 0.75000 0.02640 0.02500
O2 0.00000 0.58290 0.30100 0.02500

loop_
_cod_related_entry_id
_cod_related_entry_database
_cod_related_entry_code
1 AMCSD 0020860
